data_4113849
loop_
_publ_author_name
'Yasuhiro Ohki'
'Nobuo Matsuura'
'Tadashi Marumoto'
'Hiroyuki Kawaguchi'
'Kazuyuki Tatsumi'

_publ_contact_author_address
;           
Department of Chemistry, Nagoya University, Furo-cho, Chikusa-ku, 
Nagoya 464-8602, Japan
;
_publ_contact_author_email i45100a@nucc.cc.nagoya-u.ac.jp
_publ_contact_author_fax +81-52-789-2943
_publ_contact_author_name 'Kazuyuki Tatsumi'
_publ_contact_author_phone +81-52-789-2476
_publ_section_title
;
 Heterolytic Cleavage of Dihydrogen Promoted by Sulfido-Bridged
 Tungsten-Ruthenium Dinuclear Complexes
;
_journal_name_full 'Journal of the American Chemical Society'
_journal_page_first 7978
_journal_page_last 7988
_journal_paper_doi 10.1021/ja029941x
_journal_volume 125
_journal_year 2003
_chemical_formula_sum 'C86 H79 B F24 O3 P2 Ru S2 W'
_chemical_formula_weight 2038.33
_space_group_IT_number 2
_symmetry_cell_setting triclinic
_symmetry_Int_Tables_number 2
_symmetry_space_group_name_Hall '-P 1'
_symmetry_space_group_name_H-M 'P -1'
_cell_angle_alpha 103.543(3)
_cell_angle_beta 104.860(1)
_cell_angle_gamma 95.669(1)
_cell_formula_units_Z 2
_cell_length_a 13.929(1)
_cell_length_b 14.281(2)
_cell_length_c 23.637(3)
_cell_measurement_temperature 173.2
_cell_volume 4354.7(9)
_computing_cell_refinement D*TREK
_computing_data_collection D*TREK
_computing_data_reduction 'teXsan Ver. 1.11'
_computing_publication_material 'teXsan Ver. 1.11'
_computing_structure_refinement 'teXsan Ver. 1.10'
_computing_structure_solution 'DIRDIF94 (PATTY)'
_diffrn_measured_fraction_theta_full 0.9781
_diffrn_measured_fraction_theta_max 0.9781
_diffrn_measurement_device_type 'Quantum CCD/Rigaku AFC7'
_diffrn_measurement_method \w
_diffrn_radiation_type 'Mo K\a'
_diffrn_radiation_wavelength 0.7107
_diffrn_reflns_limit_h_max 18
_diffrn_reflns_limit_h_min 0
_diffrn_reflns_limit_k_max 18
_diffrn_reflns_limit_k_min -18
_diffrn_reflns_limit_l_max 29
_diffrn_reflns_limit_l_min -30
_diffrn_reflns_number 19583
_diffrn_reflns_theta_full 27.50
_diffrn_reflns_theta_max 27.50
_exptl_absorpt_coefficient_mu 1.678
_exptl_absorpt_correction_type none
_exptl_crystal_colour red
_exptl_crystal_density_diffrn 1.554
_exptl_crystal_description platelet
_exptl_crystal_size_max 0.200
_exptl_crystal_size_mid 0.150
_exptl_crystal_size_min 0.050
_refine_diff_density_max 2.58
_refine_diff_density_min -1.12
_refine_ls_extinction_method none
_refine_ls_goodness_of_fit_ref 1.600
_refine_ls_number_parameters 1085
_refine_ls_number_reflns 18199
_refine_ls_R_factor_gt 0.0582
_refine_ls_shift/su_max 0.0011
_refine_ls_structure_factor_coef F
_refine_ls_weighting_details 'w = 1/[\s^2^(Fo) + 0.00063|Fo|^2^]'
_refine_ls_weighting_scheme calc
_refine_ls_wR_factor_ref 0.0686
_reflns_number_gt 14010
_reflns_number_total 19555
_reflns_threshold_expression F^2^>2.0\s(F^2^)
_cod_data_source_file ja029941xsi20030328_023805_5.cif
_cod_data_source_block '[Cp*W(OH)S2RuH(PPh3)2](BAr4)ether(7a)'
_cod_original_cell_volume 4354.7(7)
_cod_original_sg_symbol_H-M 'P -1 '
_cod_original_formula_sum 'C86 H79 B F24 O3 P2 S2 Ru W '
_cod_database_code 4113849

loop_
_symmetry_equiv_pos_as_xyz
x,y,z
-x,-y,-z

loop_
_atom_site_label
_atom_site_type_symbol
_atom_site_fract_x
_atom_site_fract_y
_atom_site_fract_z
_atom_site_U_iso_or_equiv
_atom_site_adp_type
_atom_site_occupancy
_atom_site_calc_flag
W W 0.22772(2) 0.33495(2) 0.26356(1) 0.02824(6) Uani 1.00 d
Ru Ru 0.13304(3) 0.27133(3) 0.13762(2) 0.0221(1) Uani 1.00 d
S(1) S 0.28141(10) 0.38219(10) 0.19102(6) 0.0282(3) Uani 1.00 d
S(2) S 0.0986(1) 0.2131(1) 0.21399(6) 0.0316(4) Uani 1.00 d
P(1) P -0.01807(9) 0.31217(10) 0.10560(6) 0.0236(3) Uani 1.00 d
P(2) P 0.18712(9) 0.24861(10) 0.05054(6) 0.0230(3) Uani 1.00 d
F(1) F 0.2905(4) 0.5483(3) 0.5500(3) 0.088(2) Uani 1.00 d
F(2) F 0.1435(5) 0.5476(4) 0.5032(4) 0.123(3) Uani 1.00 d
F(3) F 0.1851(9) 0.5762(4) 0.5978(4) 0.211(5) Uani 1.00 d
F(4) F -0.0374(6) 0.1868(6) 0.4033(3) 0.155(3) Uani 1.00 d
F(5) F -0.1144(4) 0.2434(5) 0.4643(4) 0.161(3) Uani 1.00 d
F(6) F -0.0576(4) 0.1166(4) 0.4656(3) 0.109(2) Uani 1.00 d
F(7) F 0.3162(6) -0.1135(4) 0.4499(3) 0.129(3) Uani 1.00 d
F(8) F 0.4095(4) -0.0826(4) 0.4007(3) 0.113(2) Uani 1.00 d
F(9) F 0.2620(5) -0.0549(4) 0.3770(3) 0.131(2) Uani 1.00 d
F(10) F 0.5430(5) 0.2649(4) 0.4222(2) 0.095(2) Uani 1.00 d
F(11) F 0.5087(4) 0.3751(4) 0.4848(2) 0.079(2) Uani 1.00 d
F(12) F 0.6269(3) 0.3067(5) 0.5182(3) 0.108(2) Uani 1.00 d
F(13) F 0.0225(4) -0.0062(4) 0.7172(2) 0.080(2) Uani 1.00 d
F(14) F -0.0372(3) 0.0225(4) 0.6319(2) 0.082(2) Uani 1.00 d
F(15) F 0.0264(4) 0.1411(3) 0.7120(2) 0.080(2) Uani 1.00 d
F(16) F 0.3073(5) -0.1678(4) 0.6847(4) 0.144(3) Uani 1.00 d
F(17) F 0.4269(5) -0.0928(4) 0.6641(3) 0.099(2) Uani 1.00 d
F(18) F 0.4073(5) -0.0558(5) 0.7501(3) 0.108(2) Uani 1.00 d
F(19) F 0.6744(4) 0.2351(4) 0.7543(3) 0.114(2) Uani 1.00 d
F(20) F 0.7196(3) 0.3793(3) 0.8104(2) 0.063(1) Uani 1.00 d
F(21) F 0.7097(3) 0.3505(6) 0.7179(3) 0.123(2) Uani 1.00 d
F(22) F 0.4380(6) 0.5724(4) 0.8264(4) 0.156(3) Uani 1.00 d
F(23) F 0.3776(8) 0.4638(5) 0.8525(3) 0.158(4) Uani 1.00 d
F(24) F 0.2953(5) 0.5010(7) 0.7849(4) 0.189(3) Uani 1.00 d
O(1) O 0.1723(3) 0.4388(3) 0.2948(2) 0.041(1) Uani 1.00 d
O(2) O 0.0430(5) 0.5076(5) 0.3471(3) 0.080(2) Uani 1.00 d
O(3) O 0.4459(4) 0.2076(4) 0.9089(2) 0.066(2) Uani 1.00 d
C(1) C 0.3052(5) 0.3504(6) 0.3693(3) 0.053(2) Uani 1.00 d
C(2) C 0.2699(5) 0.2476(5) 0.3382(3) 0.046(2) Uani 1.00 d
C(3) C 0.3252(4) 0.2201(5) 0.2951(3) 0.046(2) Uani 1.00 d
C(4) C 0.3934(4) 0.3041(4) 0.3003(2) 0.033(2) Uani 1.00 d
C(5) C 0.3777(4) 0.3823(5) 0.3444(2) 0.035(2) Uani 1.00 d
C(6) C 0.2697(6) 0.4060(8) 0.4193(3) 0.077(3) Uani 1.00 d
C(7) C 0.1964(6) 0.1789(8) 0.3524(5) 0.090(3) Uani 1.00 d
C(8) C 0.3201(6) 0.1192(6) 0.2568(5) 0.090(3) Uani 1.00 d
C(9) C 0.4775(5) 0.3078(6) 0.2710(3) 0.060(2) Uani 1.00 d
C(10) C 0.4368(6) 0.4847(6) 0.3644(3) 0.061(2) Uani 1.00 d
C(11) C -0.1171(4) 0.2455(4) 0.1276(2) 0.029(1) Uani 1.00 d
C(12) C -0.1811(4) 0.2904(5) 0.1562(3) 0.040(2) Uani 1.00 d
C(13) C -0.2538(5) 0.2359(5) 0.1713(3) 0.052(2) Uani 1.00 d
C(14) C -0.2646(5) 0.1363(5) 0.1581(3) 0.049(2) Uani 1.00 d
C(15) C -0.2015(5) 0.0905(5) 0.1293(3) 0.047(2) Uani 1.00 d
C(16) C -0.1280(4) 0.1437(4) 0.1140(3) 0.039(2) Uani 1.00 d
C(17) C -0.0279(4) 0.4408(4) 0.1348(2) 0.026(1) Uani 1.00 d
C(18) C -0.1159(4) 0.4754(4) 0.1101(3) 0.033(2) Uani 1.00 d
C(19) C -0.1279(4) 0.5700(4) 0.1340(3) 0.040(2) Uani 1.00 d
C(20) C -0.0511(5) 0.6325(4) 0.1812(3) 0.039(2) Uani 1.00 d
C(21) C 0.0367(5) 0.6006(4) 0.2054(3) 0.041(2) Uani 1.00 d
C(22) C 0.0497(4) 0.5050(4) 0.1811(3) 0.031(2) Uani 1.00 d
C(23) C -0.0749(4) 0.2968(4) 0.0245(3) 0.030(1) Uani 1.00 d
C(24) C -0.0334(4) 0.3598(5) -0.0026(3) 0.035(2) Uani 1.00 d
C(25) C -0.0685(5) 0.3478(6) -0.0655(3) 0.049(2) Uani 1.00 d
C(26) C -0.1449(5) 0.2718(6) -0.1008(3) 0.051(2) Uani 1.00 d
C(27) C -0.1889(5) 0.2103(5) -0.0744(3) 0.050(2) Uani 1.00 d
C(28) C -0.1534(5) 0.2234(5) -0.0114(3) 0.041(2) Uani 1.00 d
C(29) C 0.1025(4) 0.1798(4) -0.0244(2) 0.026(1) Uani 1.00 d
C(30) C 0.1177(4) 0.1928(4) -0.0784(2) 0.034(2) Uani 1.00 d
C(31) C 0.0604(5) 0.1336(5) -0.1346(3) 0.043(2) Uani 1.00 d
C(32) C -0.0131(5) 0.0589(5) -0.1386(3) 0.042(2) Uani 1.00 d
C(33) C -0.0320(4) 0.0464(4) -0.0860(3) 0.036(2) Uani 1.00 d
C(34) C 0.0257(4) 0.1055(4) -0.0297(2) 0.030(1) Uani 1.00 d
C(35) C 0.2547(4) 0.3526(4) 0.0355(2) 0.025(1) Uani 1.00 d
C(36) C 0.3242(4) 0.3381(4) 0.0018(3) 0.034(2) Uani 1.00 d
C(37) C 0.3734(4) 0.4163(4) -0.0113(3) 0.037(2) Uani 1.00 d
C(38) C 0.3516(4) 0.5080(5) 0.0078(3) 0.041(2) Uani 1.00 d
C(39) C 0.2846(4) 0.5246(4) 0.0423(3) 0.038(2) Uani 1.00 d
C(40) C 0.2367(4) 0.4464(4) 0.0562(2) 0.027(1) Uani 1.00 d
C(41) C 0.2840(4) 0.1711(4) 0.0618(2) 0.027(1) Uani 1.00 d
C(42) C 0.3799(4) 0.2115(5) 0.1012(3) 0.042(2) Uani 1.00 d
C(43) C 0.4540(4) 0.1538(5) 0.1111(3) 0.048(2) Uani 1.00 d
C(44) C 0.4341(5) 0.0563(5) 0.0822(4) 0.057(2) Uani 1.00 d
C(45) C 0.3405(5) 0.0158(5) 0.0424(5) 0.070(2) Uani 1.00 d
C(46) C 0.2657(5) 0.0726(5) 0.0327(4) 0.052(2) Uani 1.00 d
C(47) C 0.2233(4) 0.2703(4) 0.5740(3) 0.036(2) Uani 1.00 d
C(48) C 0.2405(5) 0.3705(4) 0.5775(3) 0.036(2) Uani 1.00 d
C(49) C 0.1717(5) 0.4156(5) 0.5442(3) 0.044(2) Uani 1.00 d
C(50) C 0.0803(5) 0.3627(5) 0.5061(3) 0.046(2) Uani 1.00 d
C(51) C 0.0589(5) 0.2634(5) 0.5014(3) 0.046(2) Uani 1.00 d
C(52) C 0.1301(4) 0.2185(5) 0.5339(3) 0.041(2) Uani 1.00 d
C(53) C 0.3600(4) 0.1743(4) 0.5528(3) 0.034(2) Uani 1.00 d
C(54) C 0.3346(4) 0.0807(4) 0.5134(3) 0.036(2) Uani 1.00 d
C(55) C 0.3730(4) 0.0536(5) 0.4644(3) 0.039(2) Uani 1.00 d
C(56) C 0.4392(5) 0.1188(5) 0.4519(3) 0.041(2) Uani 1.00 d
C(57) C 0.4662(5) 0.2122(5) 0.4900(3) 0.040(2) Uani 1.00 d
C(58) C 0.4282(4) 0.2396(4) 0.5391(3) 0.034(2) Uani 1.00 d
C(59) C 0.2640(4) 0.1280(4) 0.6314(3) 0.033(1) Uani 1.00 d
C(60) C 0.1718(4) 0.1235(4) 0.6453(3) 0.036(2) Uani 1.00 d
C(61) C 0.1399(4) 0.0538(5) 0.6722(3) 0.039(2) Uani 1.00 d
C(62) C 0.1993(5) -0.0141(5) 0.6871(3) 0.043(2) Uani 1.00 d
C(63) C 0.2905(5) -0.0117(5) 0.6739(3) 0.042(2) Uani 1.00 d
C(64) C 0.3206(4) 0.0576(5) 0.6468(3) 0.038(2) Uani 1.00 d
C(65) C 0.3885(4) 0.2893(4) 0.6680(2) 0.030(1) Uani 1.00 d
C(66) C 0.4905(4) 0.2808(4) 0.6860(3) 0.035(2) Uani 1.00 d
C(67) C 0.5565(4) 0.3393(4) 0.7412(3) 0.036(2) Uani 1.00 d
C(68) C 0.5229(4) 0.4068(4) 0.7803(3) 0.036(2) Uani 1.00 d
C(69) C 0.4218(5) 0.4168(4) 0.7637(3) 0.038(2) Uani 1.00 d
C(70) C 0.3562(4) 0.3579(4) 0.7090(2) 0.032(1) Uani 1.00 d
C(71) C 0.1993(6) 0.5226(6) 0.5513(4) 0.057(2) Uani 1.00 d
C(72) C -0.0371(6) 0.2049(6) 0.4601(4) 0.060(2) Uani 1.00 d
C(73) C 0.3403(6) -0.0470(5) 0.4234(3) 0.053(2) Uani 1.00 d
C(74) C 0.5392(5) 0.2873(5) 0.4791(3) 0.050(2) Uani 1.00 d
C(75) C 0.0378(5) 0.0520(6) 0.6828(3) 0.055(2) Uani 1.00 d
C(76) C 0.3562(6) -0.0820(6) 0.6911(4) 0.062(3) Uani 1.00 d
C(77) C 0.6630(5) 0.3251(6) 0.7559(3) 0.051(2) Uani 1.00 d
C(78) C 0.3857(5) 0.4892(5) 0.8056(3) 0.048(2) Uani 1.00 d
C(79) C -0.0555(7) 0.451(1) 0.3152(5) 0.097(4) Uani 1.00 d
C(80) C -0.0537(7) 0.3493(10) 0.3155(5) 0.098(4) Uani 1.00 d
C(81) C 0.0437(9) 0.6102(9) 0.3598(5) 0.090(4) Uani 1.00 d
C(82) C 0.1455(8) 0.6599(8) 0.3863(5) 0.090(4) Uani 1.00 d
C(83) C 0.5477(6) 0.2157(5) 0.9342(4) 0.065(3) Uani 1.00 d
C(84) C 0.5694(6) 0.2236(7) 1.0008(4) 0.071(3) Uani 1.00 d
C(85) C 0.4162(8) 0.2019(7) 0.8452(4) 0.083(3) Uani 1.00 d
C(86) C 0.3083(8) 0.2000(8) 0.8231(4) 0.089(3) Uani 1.00 d
B B 0.3085(5) 0.2142(5) 0.6062(3) 0.030(2) Uani 1.00 d
H(1) H 0.2411 0.4604 0.4077 0.0923 Uiso 1.00 calc
H(2) H 0.3260 0.4307 0.4558 0.0923 Uiso 1.00 calc
H(3) H 0.2187 0.3634 0.4270 0.0923 Uiso 1.00 calc
H(4) H 0.1691 0.2153 0.3830 0.1089 Uiso 1.00 calc
H(5) H 0.2306 0.1299 0.3676 0.1089 Uiso 1.00 calc
H(6) H 0.1420 0.1472 0.3158 0.1089 Uiso 1.00 calc
H(7) H 0.2670 0.0752 0.2616 0.1081 Uiso 1.00 calc
H(8) H 0.3841 0.0976 0.2696 0.1081 Uiso 1.00 calc
H(9) H 0.3059 0.1196 0.2145 0.1081 Uiso 1.00 calc
H(10) H 0.5419 0.3221 0.3020 0.0721 Uiso 1.00 calc
H(11) H 0.4718 0.2451 0.2423 0.0721 Uiso 1.00 calc
H(12) H 0.4728 0.3584 0.2498 0.0721 Uiso 1.00 calc
H(13) H 0.4833 0.4890 0.3405 0.0729 Uiso 1.00 calc
H(14) H 0.4742 0.5000 0.4071 0.0729 Uiso 1.00 calc
H(15) H 0.3908 0.5306 0.3585 0.0729 Uiso 1.00 calc
H(16) H -0.1754 0.3610 0.1659 0.0480 Uiso 1.00 calc
H(17) H -0.2981 0.2691 0.1917 0.0620 Uiso 1.00 calc
H(18) H -0.3158 0.0989 0.1689 0.0593 Uiso 1.00 calc
H(19) H -0.2084 0.0198 0.1195 0.0564 Uiso 1.00 calc
H(20) H -0.0838 0.1100 0.0937 0.0464 Uiso 1.00 calc
H(21) H -0.1686 0.4325 0.0760 0.0390 Uiso 1.00 calc
H(22) H -0.1899 0.5927 0.1177 0.0477 Uiso 1.00 calc
H(23) H -0.0592 0.6992 0.1975 0.0472 Uiso 1.00 calc
H(24) H 0.0893 0.6443 0.2392 0.0495 Uiso 1.00 calc
H(25) H 0.1129 0.4836 0.1966 0.0374 Uiso 1.00 calc
H(26) H 0.0208 0.4130 0.0222 0.0414 Uiso 1.00 calc
H(27) H -0.0392 0.3928 -0.0840 0.0592 Uiso 1.00 calc
H(28) H -0.1677 0.2617 -0.1445 0.0615 Uiso 1.00 calc
H(29) H -0.2442 0.1581 -0.0991 0.0606 Uiso 1.00 calc
H(30) H -0.1847 0.1799 0.0072 0.0493 Uiso 1.00 calc
H(31) H 0.1699 0.2448 -0.0764 0.0403 Uiso 1.00 calc
H(32) H 0.0722 0.1450 -0.1713 0.0515 Uiso 1.00 calc
H(33) H -0.0513 0.0155 -0.1779 0.0503 Uiso 1.00 calc
H(34) H -0.0860 -0.0041 -0.0885 0.0428 Uiso 1.00 calc
H(35) H 0.0121 0.0947 0.0067 0.0365 Uiso 1.00 calc
H(36) H 0.3381 0.2728 -0.0124 0.0406 Uiso 1.00 calc
H(37) H 0.4226 0.4062 -0.0337 0.0448 Uiso 1.00 calc
H(38) H 0.3834 0.5622 -0.0029 0.0487 Uiso 1.00 calc
H(39) H 0.2714 0.5901 0.0566 0.0456 Uiso 1.00 calc
H(40) H 0.1904 0.4577 0.0806 0.0324 Uiso 1.00 calc
H(41) H 0.3951 0.2807 0.1221 0.0503 Uiso 1.00 calc
H(42) H 0.5203 0.1830 0.1388 0.0575 Uiso 1.00 calc
H(43) H 0.4856 0.0160 0.0897 0.0681 Uiso 1.00 calc
H(44) H 0.3265 -0.0531 0.0208 0.0843 Uiso 1.00 calc
H(45) H 0.1995 0.0426 0.0051 0.0629 Uiso 1.00 calc
H(46) H 0.3034 0.4100 0.6046 0.0436 Uiso 1.00 calc
H(47) H 0.0318 0.3941 0.4830 0.0555 Uiso 1.00 calc
H(48) H 0.1147 0.1487 0.5286 0.0491 Uiso 1.00 calc
H(49) H 0.2883 0.0324 0.5205 0.0431 Uiso 1.00 calc
H(50) H 0.4657 0.0996 0.4175 0.0490 Uiso 1.00 calc
H(51) H 0.4491 0.3060 0.5650 0.0410 Uiso 1.00 calc
H(52) H 0.1288 0.1705 0.6359 0.0431 Uiso 1.00 calc
H(53) H 0.3849 0.0572 0.6380 0.0456 Uiso 1.00 calc
H(54) H 0.1776 -0.0621 0.7062 0.0511 Uiso 1.00 calc
H(55) H 0.5162 0.2332 0.6597 0.0414 Uiso 1.00 calc
H(56) H 0.5688 0.4465 0.8186 0.0435 Uiso 1.00 calc
H(57) H 0.2857 0.3647 0.6989 0.0389 Uiso 1.00 calc
H(58) H -0.0744 0.4550 0.2735 0.1166 Uiso 1.00 calc
H(59) H -0.1042 0.4756 0.3351 0.1166 Uiso 1.00 calc
H(60) H -0.1204 0.3112 0.2948 0.1174 Uiso 1.00 calc
H(61) H -0.0061 0.3239 0.2948 0.1174 Uiso 1.00 calc
H(62) H -0.0334 0.3451 0.3572 0.1174 Uiso 1.00 calc
H(63) H 0.0144 0.6272 0.3225 0.1078 Uiso 1.00 calc
H(64) H 0.0048 0.6291 0.3880 0.1078 Uiso 1.00 calc
H(65) H 0.1466 0.7299 0.3953 0.1079 Uiso 1.00 calc
H(66) H 0.1842 0.6410 0.3580 0.1079 Uiso 1.00 calc
H(67) H 0.1747 0.6426 0.4236 0.1079 Uiso 1.00 calc
H(68) H 0.5709 0.1584 0.9146 0.0786 Uiso 1.00 calc
H(69) H 0.5825 0.2737 0.9287 0.0786 Uiso 1.00 calc
H(70) H 0.6414 0.2301 1.0188 0.0855 Uiso 1.00 calc
H(71) H 0.5454 0.2805 1.0204 0.0855 Uiso 1.00 calc
H(72) H 0.5353 0.1653 1.0064 0.0855 Uiso 1.00 calc
H(73) H 0.4519 0.2584 0.8386 0.1001 Uiso 1.00 calc
H(74) H 0.4333 0.1428 0.8230 0.1001 Uiso 1.00 calc
H(75) H 0.2900 0.1974 0.7802 0.1070 Uiso 1.00 calc
H(76) H 0.2906 0.2585 0.8456 0.1070 Uiso 1.00 calc
H(77) H 0.2722 0.1429 0.8287 0.1070 Uiso 1.00 calc
H(78) H 0.067(4) 0.171(4) 0.099(3) 0.04(1) Uiso 1.00 calc

loop_
_atom_site_aniso_label
_atom_site_aniso_U_11
_atom_site_aniso_U_22
_atom_site_aniso_U_33
_atom_site_aniso_U_12
_atom_site_aniso_U_13
_atom_site_aniso_U_23
W 0.0268(1) 0.0305(1) 0.0263(1) 0.00561(9) 0.00514(9) 0.00797(9)
Ru 0.0181(2) 0.0242(2) 0.0237(2) 0.0039(2) 0.0057(2) 0.0059(2)
S(1) 0.0249(7) 0.0275(7) 0.0279(7) -0.0018(5) 0.0036(5) 0.0063(6)
S(2) 0.0256(7) 0.0388(8) 0.0305(7) 0.0000(6) 0.0068(6) 0.0134(6)
P(1) 0.0202(6) 0.0246(7) 0.0269(7) 0.0053(5) 0.0073(5) 0.0074(6)
P(2) 0.0208(6) 0.0227(7) 0.0256(7) 0.0049(5) 0.0074(5) 0.0055(5)
F(1) 0.080(3) 0.054(3) 0.135(5) 0.008(3) 0.036(3) 0.034(3)
F(2) 0.106(5) 0.085(4) 0.190(7) 0.027(3) 0.016(5) 0.083(5)
F(3) 0.46(2) 0.043(3) 0.221(9) 0.033(6) 0.28(1) 0.012(4)
F(4) 0.153(6) 0.193(8) 0.050(3) -0.069(6) -0.019(4) -0.003(4)
F(5) 0.049(3) 0.105(5) 0.238(9) 0.022(3) -0.028(4) -0.053(5)
F(6) 0.069(3) 0.093(4) 0.123(5) -0.028(3) -0.042(3) 0.042(4)
F(7) 0.216(8) 0.042(3) 0.108(5) -0.021(4) 0.055(5) -0.015(3)
F(8) 0.080(4) 0.079(4) 0.138(5) 0.017(3) 0.034(3) -0.051(4)
F(9) 0.112(5) 0.068(4) 0.121(5) 0.036(3) -0.068(4) -0.043(3)
F(10) 0.143(5) 0.082(3) 0.069(3) -0.014(3) 0.069(3) 0.007(3)
F(11) 0.088(3) 0.062(3) 0.097(4) 0.004(3) 0.037(3) 0.034(3)
F(12) 0.039(3) 0.145(5) 0.142(5) -0.024(3) -0.010(3) 0.100(4)
F(13) 0.072(3) 0.090(4) 0.091(4) 0.000(3) 0.049(3) 0.028(3)
F(14) 0.036(2) 0.125(4) 0.070(3) 0.004(3) 0.017(2) 0.001(3)
F(15) 0.083(3) 0.068(3) 0.098(4) 0.007(2) 0.065(3) -0.001(3)
F(16) 0.090(4) 0.061(4) 0.279(10) 0.011(3) 0.013(5) 0.088(5)
F(17) 0.128(5) 0.126(5) 0.104(4) 0.088(4) 0.080(4) 0.073(4)
F(18) 0.129(5) 0.143(6) 0.068(3) 0.077(4) 0.022(3) 0.046(4)
F(19) 0.064(3) 0.050(3) 0.168(6) 0.023(2) -0.037(3) -0.014(3)
F(20) 0.047(2) 0.054(2) 0.063(3) 0.008(2) -0.017(2) 0.005(2)
F(21) 0.037(2) 0.263(9) 0.085(4) 0.039(4) 0.022(3) 0.067(5)
F(22) 0.158(6) 0.068(4) 0.234(8) -0.027(4) 0.153(6) -0.058(4)
F(23) 0.29(1) 0.137(6) 0.129(6) 0.113(7) 0.160(8) 0.061(5)
F(24) 0.110(5) 0.232(9) 0.129(6) 0.092(6) -0.010(4) -0.108(6)
O(1) 0.048(2) 0.045(3) 0.032(2) 0.020(2) 0.009(2) 0.012(2)
O(2) 0.091(5) 0.088(5) 0.060(4) 0.040(4) 0.026(3) 0.004(3)
O(3) 0.071(4) 0.078(4) 0.065(3) 0.018(3) 0.040(3) 0.021(3)
C(1) 0.035(3) 0.105(6) 0.041(4) 0.032(4) 0.013(3) 0.055(4)
C(2) 0.030(3) 0.052(4) 0.059(4) 0.001(3) 0.000(3) 0.037(4)
C(3) 0.032(3) 0.035(4) 0.056(4) 0.006(3) -0.011(3) 0.011(3)
C(4) 0.027(3) 0.045(4) 0.027(3) 0.016(3) 0.000(2) 0.016(3)
C(5) 0.028(3) 0.050(4) 0.021(3) -0.001(3) -0.005(2) 0.014(3)
C(6) 0.065(5) 0.146(9) 0.025(3) 0.040(5) 0.022(4) 0.017(4)
C(7) 0.049(5) 0.125(8) 0.111(7) -0.006(5) -0.003(5) 0.095(7)
C(8) 0.060(5) 0.044(5) 0.123(8) 0.020(4) -0.026(5) -0.004(5)
C(9) 0.029(3) 0.097(6) 0.053(4) 0.019(4) 0.008(3) 0.021(4)
C(10) 0.060(5) 0.054(5) 0.050(4) 0.000(4) -0.008(3) 0.011(4)
C(11) 0.023(3) 0.030(3) 0.034(3) 0.003(2) 0.008(2) 0.009(2)
C(12) 0.032(3) 0.041(4) 0.053(4) 0.008(3) 0.019(3) 0.015(3)
C(13) 0.040(4) 0.059(5) 0.064(5) 0.007(3) 0.033(3) 0.014(4)
C(14) 0.042(4) 0.055(4) 0.067(5) 0.009(3) 0.026(3) 0.033(4)
C(15) 0.036(3) 0.037(4) 0.076(5) 0.009(3) 0.017(3) 0.029(3)
C(16) 0.028(3) 0.032(3) 0.058(4) 0.003(2) 0.017(3) 0.012(3)
C(17) 0.023(3) 0.028(3) 0.031(3) 0.007(2) 0.014(2) 0.008(2)
C(18) 0.026(3) 0.033(3) 0.037(3) 0.012(2) 0.006(2) 0.008(3)
C(19) 0.035(3) 0.038(3) 0.056(4) 0.015(3) 0.021(3) 0.019(3)
C(20) 0.055(4) 0.029(3) 0.041(3) 0.015(3) 0.022(3) 0.011(3)
C(21) 0.055(4) 0.034(3) 0.035(3) 0.008(3) 0.014(3) 0.010(3)
C(22) 0.028(3) 0.041(3) 0.032(3) 0.012(2) 0.014(2) 0.015(3)
C(23) 0.022(3) 0.037(3) 0.032(3) 0.014(2) 0.010(2) 0.006(2)
C(24) 0.026(3) 0.051(4) 0.031(3) 0.011(3) 0.012(2) 0.014(3)
C(25) 0.048(4) 0.076(5) 0.044(4) 0.039(4) 0.024(3) 0.030(4)
C(26) 0.055(4) 0.071(5) 0.028(3) 0.042(4) 0.003(3) 0.011(3)
C(27) 0.050(4) 0.044(4) 0.042(4) 0.018(3) -0.006(3) -0.001(3)
C(28) 0.040(3) 0.040(4) 0.034(3) 0.012(3) 0.000(3) 0.003(3)
C(29) 0.025(3) 0.024(3) 0.030(3) 0.009(2) 0.008(2) 0.009(2)
C(30) 0.044(3) 0.027(3) 0.023(3) -0.004(3) 0.005(2) 0.004(2)
C(31) 0.061(4) 0.037(4) 0.026(3) 0.008(3) 0.008(3) 0.004(3)
C(32) 0.051(4) 0.034(3) 0.031(3) 0.007(3) 0.001(3) 0.003(3)
C(33) 0.034(3) 0.031(3) 0.037(3) 0.004(2) 0.003(3) 0.008(3)
C(34) 0.028(3) 0.030(3) 0.032(3) 0.004(2) 0.006(2) 0.010(2)
C(35) 0.018(2) 0.027(3) 0.030(3) 0.005(2) 0.007(2) 0.007(2)
C(36) 0.031(3) 0.027(3) 0.044(3) 0.003(2) 0.015(3) 0.007(3)
C(37) 0.030(3) 0.038(3) 0.047(4) 0.001(3) 0.017(3) 0.014(3)
C(38) 0.033(3) 0.040(4) 0.054(4) 0.003(3) 0.017(3) 0.017(3)
C(39) 0.037(3) 0.028(3) 0.048(4) 0.006(3) 0.011(3) 0.011(3)
C(40) 0.022(3) 0.026(3) 0.033(3) 0.005(2) 0.009(2) 0.007(2)
C(41) 0.020(3) 0.034(3) 0.031(3) 0.007(2) 0.012(2) 0.011(2)
C(42) 0.035(3) 0.038(3) 0.044(4) 0.013(3) 0.005(3) -0.003(3)
C(43) 0.027(3) 0.061(5) 0.048(4) 0.014(3) 0.005(3) 0.005(3)
C(44) 0.036(4) 0.046(4) 0.091(6) 0.021(3) 0.012(4) 0.025(4)
C(45) 0.034(4) 0.027(4) 0.128(8) 0.002(3) -0.004(4) 0.009(4)
C(46) 0.029(3) 0.029(3) 0.092(6) 0.010(3) 0.003(3) 0.018(3)
C(47) 0.037(3) 0.039(3) 0.030(3) 0.005(3) 0.014(3) 0.005(3)
C(48) 0.040(3) 0.036(3) 0.034(3) 0.006(3) 0.014(3) 0.006(3)
C(49) 0.053(4) 0.053(4) 0.039(3) 0.022(3) 0.028(3) 0.014(3)
C(50) 0.047(4) 0.060(5) 0.038(4) 0.026(3) 0.015(3) 0.016(3)
C(51) 0.040(4) 0.059(5) 0.032(3) 0.014(3) 0.005(3) 0.001(3)
C(52) 0.035(3) 0.042(4) 0.033(3) 0.009(3) -0.002(3) -0.001(3)
C(53) 0.034(3) 0.033(3) 0.033(3) 0.010(3) 0.009(2) 0.007(3)
C(54) 0.032(3) 0.033(3) 0.038(3) 0.003(2) 0.005(3) 0.006(3)
C(55) 0.037(3) 0.040(3) 0.030(3) 0.010(3) 0.003(3) 0.000(3)
C(56) 0.038(3) 0.055(4) 0.026(3) 0.012(3) 0.010(3) 0.002(3)
C(57) 0.039(3) 0.043(4) 0.033(3) 0.005(3) 0.004(3) 0.011(3)
C(58) 0.031(3) 0.036(3) 0.030(3) 0.003(2) 0.007(2) 0.001(2)
C(59) 0.027(3) 0.031(3) 0.031(3) -0.003(2) 0.003(2) 0.000(2)
C(60) 0.037(3) 0.033(3) 0.031(3) 0.002(3) 0.007(3) 0.000(2)
C(61) 0.035(3) 0.041(4) 0.032(3) -0.009(3) 0.013(3) -0.004(3)
C(62) 0.047(4) 0.041(4) 0.037(3) -0.003(3) 0.013(3) 0.008(3)
C(63) 0.042(4) 0.040(4) 0.039(3) 0.006(3) 0.005(3) 0.008(3)
C(64) 0.034(3) 0.040(3) 0.037(3) 0.002(3) 0.007(3) 0.010(3)
C(65) 0.025(3) 0.033(3) 0.030(3) 0.000(2) 0.007(2) 0.006(2)
C(66) 0.032(3) 0.036(3) 0.036(3) 0.008(3) 0.008(3) 0.013(3)
C(67) 0.031(3) 0.036(3) 0.038(3) 0.000(3) 0.002(3) 0.015(3)
C(68) 0.039(3) 0.031(3) 0.032(3) -0.008(3) 0.005(3) 0.007(3)
C(69) 0.041(3) 0.037(3) 0.034(3) 0.001(3) 0.014(3) 0.005(3)
C(70) 0.028(3) 0.040(3) 0.027(3) 0.002(2) 0.008(2) 0.006(2)
C(71) 0.077(5) 0.054(5) 0.065(5) 0.033(4) 0.045(4) 0.030(4)
C(72) 0.057(5) 0.061(5) 0.049(5) 0.018(4) -0.001(4) 0.003(4)
C(73) 0.060(5) 0.037(4) 0.054(4) 0.005(3) 0.019(4) -0.002(3)
C(74) 0.046(4) 0.053(4) 0.052(4) 0.000(3) 0.022(3) 0.009(3)
C(75) 0.049(4) 0.062(5) 0.049(4) -0.011(4) 0.024(4) 0.002(4)
C(76) 0.066(5) 0.063(5) 0.070(5) 0.014(4) 0.023(4) 0.034(4)
C(77) 0.037(4) 0.059(5) 0.046(4) 0.012(3) -0.001(3) 0.008(3)
C(78) 0.036(4) 0.058(4) 0.041(4) -0.005(3) 0.017(3) -0.003(3)
C(79) 0.063(6) 0.14(1) 0.087(7) -0.005(7) 0.025(5) 0.036(7)
C(80) 0.067(6) 0.129(10) 0.080(7) -0.011(6) 0.029(5) -0.002(7)
C(81) 0.111(8) 0.108(8) 0.075(6) 0.031(7) 0.063(6) 0.026(6)
C(82) 0.093(7) 0.092(7) 0.075(6) 0.016(6) 0.029(6) -0.001(5)
C(83) 0.059(5) 0.045(4) 0.102(7) 0.015(4) 0.040(5) 0.018(4)
C(84) 0.064(5) 0.072(6) 0.092(7) 0.026(4) 0.032(5) 0.034(5)
C(85) 0.098(7) 0.089(7) 0.067(6) 0.003(6) 0.047(6) 0.007(5)
C(86) 0.089(7) 0.099(8) 0.063(6) 0.012(6) 0.013(5) 0.001(5)
B 0.024(3) 0.029(3) 0.029(3) 0.000(3) 0.002(3) 0.002(3)

loop_
_atom_type_symbol
_atom_type_description
_atom_type_scat_dispersion_real
_atom_type_scat_dispersion_imag
_atom_type_scat_source
W W -0.849 6.872
;International Tables for Crystallography
(1992, Vol. C, Tables 4.2.6.8 and 6.1.1.1)
;
Ru Ru -1.259 0.836
;International Tables for Crystallography
(1992, Vol. C, Tables 4.2.6.8 and 6.1.1.1)
;
S S 0.125 0.123
;International Tables for Crystallography
(1992, Vol. C, Tables 4.2.6.8 and 6.1.1.1)
;
P P 0.102 0.094
;International Tables for Crystallography
(1992, Vol. C, Tables 4.2.6.8 and 6.1.1.1)
;
O O 0.011 0.006
;International Tables for Crystallography
(1992, Vol. C, Tables 4.2.6.8 and 6.1.1.1)
;
F F 0.017 0.010
;International Tables for Crystallography
(1992, Vol. C, Tables 4.2.6.8 and 6.1.1.1)
;
B B 0.001 0.001
;International Tables for Crystallography
(1992, Vol. C, Tables 4.2.6.8 and 6.1.1.1)
;
C C 0.003 0.002
;International Tables for Crystallography
(1992, Vol. C, Tables 4.2.6.8 and 6.1.1.1)
;
H H 0.000 0.000
;International Tables for Crystallography
(1992, Vol. C, Table 6.1.1.2)
;

loop_
_geom_angle_atom_site_label_1
_geom_angle_atom_site_label_2
_geom_angle_atom_site_label_3
_geom_angle
_geom_angle_publ_flag
Ru W S(1) 53.55(3) yes
Ru W S(2) 52.50(4) yes
Ru W O(1) 107.6(1) yes
Ru W C(1) 167.0(2) yes
Ru W C(2) 131.7(2) yes
Ru W C(3) 110.3(2) yes
Ru W C(4) 118.2(1) yes
Ru W C(5) 148.8(1) yes
S(1) W S(2) 105.50(5) yes
S(1) W O(1) 102.7(1) yes
S(1) W C(1) 133.7(2) yes
S(1) W C(2) 142.3(2) yes
S(1) W C(3) 108.2(2) yes
S(1) W C(4) 86.2(1) yes
S(1) W C(5) 100.1(1) yes
S(2) W O(1) 105.8(1) yes
S(2) W C(1) 117.4(2) yes
S(2) W C(2) 86.8(2) yes
S(2) W C(3) 89.1(1) yes
S(2) W C(4) 121.3(2) yes
S(2) W C(5) 143.4(1) yes
O(1) W C(1) 82.4(2) yes
O(1) W C(2) 107.9(2) yes
O(1) W C(3) 140.6(2) yes
O(1) W C(4) 127.7(2) yes
O(1) W C(5) 93.3(2) yes
C(1) W C(2) 35.3(3) yes
C(1) W C(3) 58.6(3) yes
C(1) W C(4) 57.6(2) yes
C(1) W C(5) 33.8(2) yes
C(2) W C(3) 35.2(2) yes
C(2) W C(4) 57.7(2) yes
C(2) W C(5) 57.4(2) yes
C(3) W C(4) 34.8(2) yes
C(3) W C(5) 58.0(2) yes
C(4) W C(5) 34.8(2) yes
W Ru S(1) 50.77(3) yes
W Ru S(2) 50.61(4) yes
W Ru P(1) 116.19(4) yes
W Ru P(2) 135.38(4) yes
S(1) Ru S(2) 100.87(5) yes
S(1) Ru P(1) 124.92(5) yes
S(1) Ru P(2) 88.95(5) yes
S(2) Ru P(1) 95.62(5) yes
S(2) Ru P(2) 149.96(5) yes
P(1) Ru P(2) 101.86(5) yes
W S(1) Ru 75.68(4) yes
W S(2) Ru 76.89(4) yes
Ru P(1) C(11) 113.0(2) yes
Ru P(1) C(17) 116.1(2) yes
Ru P(1) C(23) 119.8(2) yes
C(11) P(1) C(17) 103.1(2) yes
C(11) P(1) C(23) 103.2(2) yes
C(17) P(1) C(23) 99.3(3) yes
Ru P(2) C(29) 121.2(2) yes
Ru P(2) C(35) 120.0(2) yes
Ru P(2) C(41) 104.9(2) yes
C(29) P(2) C(35) 104.1(2) yes
C(29) P(2) C(41) 101.6(2) yes
C(35) P(2) C(41) 101.8(2) yes
C(79) O(2) C(81) 113.2(9) yes
C(83) O(3) C(85) 114.5(6) yes
W C(1) C(2) 71.5(4) yes
W C(1) C(5) 71.2(3) yes
W C(1) C(6) 123.7(5) yes
C(2) C(1) C(5) 106.6(6) yes
C(2) C(1) C(6) 124.7(7) yes
C(5) C(1) C(6) 128.7(8) yes
W C(2) C(1) 73.2(3) yes
W C(2) C(3) 71.8(3) yes
W C(2) C(7) 125.2(4) yes
C(1) C(2) C(3) 107.9(5) yes
C(1) C(2) C(7) 126.5(7) yes
C(3) C(2) C(7) 125.4(7) yes
W C(3) C(2) 73.0(3) yes
W C(3) C(4) 73.0(3) yes
W C(3) C(8) 124.6(5) yes
C(2) C(3) C(4) 107.2(6) yes
C(2) C(3) C(8) 126.3(7) yes
C(4) C(3) C(8) 126.1(7) yes
W C(4) C(3) 72.3(3) yes
W C(4) C(5) 71.9(3) yes
W C(4) C(9) 127.6(4) yes
C(3) C(4) C(5) 107.8(5) yes
C(3) C(4) C(9) 126.5(6) yes
C(5) C(4) C(9) 125.2(6) yes
W C(5) C(1) 75.0(3) yes
W C(5) C(4) 73.3(3) yes
W C(5) C(10) 121.7(4) yes
C(1) C(5) C(4) 110.5(6) yes
C(1) C(5) C(10) 124.8(7) yes
C(4) C(5) C(10) 124.6(5) yes
P(1) C(11) C(12) 123.6(4) yes
P(1) C(11) C(16) 118.3(4) yes
C(12) C(11) C(16) 118.1(5) yes
C(11) C(12) C(13) 120.5(6) yes
C(12) C(13) C(14) 121.5(6) yes
C(13) C(14) C(15) 118.6(6) yes
C(14) C(15) C(16) 120.9(6) yes
C(11) C(16) C(15) 120.4(5) yes
P(1) C(17) C(18) 119.5(4) yes
P(1) C(17) C(22) 121.5(4) yes
C(18) C(17) C(22) 119.0(5) yes
C(17) C(18) C(19) 120.6(5) yes
C(18) C(19) C(20) 119.7(5) yes
C(19) C(20) C(21) 120.6(6) yes
C(20) C(21) C(22) 119.9(6) yes
C(17) C(22) C(21) 120.0(5) yes
P(1) C(23) C(24) 117.9(4) yes
P(1) C(23) C(28) 123.7(5) yes
C(24) C(23) C(28) 118.4(5) yes
C(23) C(24) C(25) 120.9(6) yes
C(24) C(25) C(26) 119.6(6) yes
C(25) C(26) C(27) 120.2(6) yes
C(26) C(27) C(28) 119.5(6) yes
C(23) C(28) C(27) 121.3(6) yes
P(2) C(29) C(30) 122.1(4) yes
P(2) C(29) C(34) 120.8(4) yes
C(30) C(29) C(34) 116.8(5) yes
C(29) C(30) C(31) 121.8(5) yes
C(30) C(31) C(32) 120.3(6) yes
C(31) C(32) C(33) 119.1(5) yes
C(32) C(33) C(34) 120.5(5) yes
C(29) C(34) C(33) 121.4(5) yes
P(2) C(35) C(36) 120.4(4) yes
P(2) C(35) C(40) 120.5(4) yes
C(36) C(35) C(40) 119.0(5) yes
C(35) C(36) C(37) 120.7(5) yes
C(36) C(37) C(38) 119.2(5) yes
C(37) C(38) C(39) 121.1(5) yes
C(38) C(39) C(40) 119.5(5) yes
C(35) C(40) C(39) 120.4(5) yes
P(2) C(41) C(42) 119.9(4) yes
P(2) C(41) C(46) 122.4(4) yes
C(42) C(41) C(46) 117.7(5) yes
C(41) C(42) C(43) 120.8(6) yes
C(42) C(43) C(44) 120.5(6) yes
C(43) C(44) C(45) 119.4(6) yes
C(44) C(45) C(46) 120.5(7) yes
C(41) C(46) C(45) 121.0(6) yes
C(48) C(47) C(52) 114.8(6) yes
C(48) C(47) B 123.4(5) yes
C(52) C(47) B 121.4(5) yes
C(47) C(48) C(49) 123.1(6) yes
C(48) C(49) C(50) 120.4(6) yes
C(48) C(49) C(71) 118.1(6) yes
C(50) C(49) C(71) 121.4(6) yes
C(49) C(50) C(51) 118.8(6) yes
C(50) C(51) C(52) 120.1(6) yes
C(50) C(51) C(72) 119.9(6) yes
C(52) C(51) C(72) 120.0(7) yes
C(47) C(52) C(51) 122.8(6) yes
C(54) C(53) C(58) 114.8(5) yes
C(54) C(53) B 124.9(5) yes
C(58) C(53) B 119.9(5) yes
C(53) C(54) C(55) 122.6(5) yes
C(54) C(55) C(56) 121.5(5) yes
C(54) C(55) C(73) 119.5(6) yes
C(56) C(55) C(73) 118.9(6) yes
C(55) C(56) C(57) 117.5(5) yes
C(56) C(57) C(58) 121.2(6) yes
C(56) C(57) C(74) 120.1(6) yes
C(58) C(57) C(74) 118.6(6) yes
C(53) C(58) C(57) 122.4(5) yes
C(60) C(59) C(64) 114.6(5) yes
C(60) C(59) B 123.6(5) yes
C(64) C(59) B 121.4(5) yes
C(59) C(60) C(61) 122.3(6) yes
C(60) C(61) C(62) 120.9(5) yes
C(60) C(61) C(75) 118.4(6) yes
C(62) C(61) C(75) 120.7(6) yes
C(61) C(62) C(63) 118.2(6) yes
C(62) C(63) C(64) 120.2(6) yes
C(62) C(63) C(76) 118.9(6) yes
C(64) C(63) C(76) 120.9(6) yes
C(59) C(64) C(63) 123.8(5) yes
C(66) C(65) C(70) 116.1(5) yes
C(66) C(65) B 121.8(5) yes
C(70) C(65) B 121.7(5) yes
C(65) C(66) C(67) 121.6(5) yes
C(66) C(67) C(68) 121.1(5) yes
C(66) C(67) C(77) 117.5(6) yes
C(68) C(67) C(77) 121.4(5) yes
C(67) C(68) C(69) 118.6(5) yes
C(68) C(69) C(70) 120.1(5) yes
C(68) C(69) C(78) 118.7(5) yes
C(70) C(69) C(78) 121.2(6) yes
C(65) C(70) C(69) 122.4(5) yes
F(1) C(71) F(2) 102.3(6) yes
F(1) C(71) F(3) 109.5(9) yes
F(1) C(71) C(49) 113.8(6) yes
F(2) C(71) F(3) 106.6(8) yes
F(2) C(71) C(49) 110.2(7) yes
F(3) C(71) C(49) 113.7(6) yes
F(4) C(72) F(5) 107.1(8) yes
F(4) C(72) F(6) 101.5(7) yes
F(4) C(72) C(51) 111.8(7) yes
F(5) C(72) F(6) 105.2(8) yes
F(5) C(72) C(51) 114.6(7) yes
F(6) C(72) C(51) 115.5(7) yes
F(7) C(73) F(8) 101.8(7) yes
F(7) C(73) F(9) 105.7(7) yes
F(7) C(73) C(55) 114.2(6) yes
F(8) C(73) F(9) 106.1(7) yes
F(8) C(73) C(55) 114.6(6) yes
F(9) C(73) C(55) 113.3(6) yes
F(10) C(74) F(11) 101.8(6) yes
F(10) C(74) F(12) 113.0(6) yes
F(10) C(74) C(57) 112.2(6) yes
F(11) C(74) F(12) 103.5(6) yes
F(11) C(74) C(57) 112.2(5) yes
F(12) C(74) C(57) 113.2(6) yes
F(13) C(75) F(14) 106.6(6) yes
F(13) C(75) F(15) 105.8(6) yes
F(13) C(75) C(61) 112.8(7) yes
F(14) C(75) F(15) 106.8(7) yes
F(14) C(75) C(61) 113.1(5) yes
F(15) C(75) C(61) 111.4(5) yes
F(16) C(76) F(17) 108.5(8) yes
F(16) C(76) F(18) 101.9(7) yes
F(16) C(76) C(63) 113.8(7) yes
F(17) C(76) F(18) 103.3(7) yes
F(17) C(76) C(63) 115.2(6) yes
F(18) C(76) C(63) 112.9(7) yes
F(19) C(77) F(20) 106.1(6) yes
F(19) C(77) F(21) 106.0(7) yes
F(19) C(77) C(67) 113.7(6) yes
F(20) C(77) F(21) 103.8(6) yes
F(20) C(77) C(67) 114.0(6) yes
F(21) C(77) C(67) 112.4(6) yes
F(22) C(78) F(23) 104.2(8) yes
F(22) C(78) F(24) 106.6(8) yes
F(22) C(78) C(69) 116.4(5) yes
F(23) C(78) F(24) 98.8(8) yes
F(23) C(78) C(69) 113.8(7) yes
F(24) C(78) C(69) 115.0(6) yes
O(2) C(79) C(80) 109.4(9) yes
O(2) C(81) C(82) 108.9(9) yes
O(3) C(83) C(84) 109.5(6) yes
O(3) C(85) C(86) 110.8(7) yes
C(47) B C(53) 102.7(5) yes
C(47) B C(59) 113.9(5) yes
C(47) B C(65) 110.9(5) yes
C(53) B C(59) 113.2(5) yes
C(53) B C(65) 113.4(4) yes
C(59) B C(65) 103.0(4) yes

loop_
_geom_bond_atom_site_label_1
_geom_bond_atom_site_label_2
_geom_bond_distance
_geom_bond_publ_flag
W Ru 2.8124(5) yes
W S(1) 2.248(1) yes
W S(2) 2.232(1) yes
W O(1) 1.829(4) yes
W C(1) 2.403(6) yes
W C(2) 2.380(6) yes
W C(3) 2.363(6) yes
W C(4) 2.372(5) yes
W C(5) 2.355(5) yes
Ru S(1) 2.335(1) yes
Ru S(2) 2.291(1) yes
Ru P(1) 2.230(1) yes
Ru P(2) 2.332(1) yes
P(1) C(11) 1.850(5) yes
P(1) C(17) 1.837(5) yes
P(1) C(23) 1.827(6) yes
P(2) C(29) 1.837(5) yes
P(2) C(35) 1.834(5) yes
P(2) C(41) 1.834(5) yes
F(1) C(71) 1.298(8) yes
F(2) C(71) 1.350(10) yes
F(3) C(71) 1.258(9) yes
F(4) C(72) 1.306(10) yes
F(5) C(72) 1.272(9) yes
F(6) C(72) 1.309(10) yes
F(7) C(73) 1.316(9) yes
F(8) C(73) 1.307(8) yes
F(9) C(73) 1.308(9) yes
F(10) C(74) 1.324(8) yes
F(11) C(74) 1.352(9) yes
F(12) C(74) 1.286(8) yes
F(13) C(75) 1.330(9) yes
F(14) C(75) 1.321(8) yes
F(15) C(75) 1.345(9) yes
F(16) C(76) 1.299(9) yes
F(17) C(76) 1.306(9) yes
F(18) C(76) 1.336(10) yes
F(19) C(77) 1.303(9) yes
F(20) C(77) 1.331(8) yes
F(21) C(77) 1.331(9) yes
F(22) C(78) 1.247(8) yes
F(23) C(78) 1.271(9) yes
F(24) C(78) 1.273(9) yes
O(2) C(79) 1.44(1) yes
O(2) C(81) 1.42(1) yes
O(3) C(83) 1.372(10) yes
O(3) C(85) 1.44(1) yes
C(1) C(2) 1.45(1) yes
C(1) C(5) 1.383(8) yes
C(1) C(6) 1.49(1) yes
C(2) C(3) 1.436(10) yes
C(2) C(7) 1.502(9) yes
C(3) C(4) 1.414(9) yes
C(3) C(8) 1.49(1) yes
C(4) C(5) 1.415(8) yes
C(4) C(9) 1.510(9) yes
C(5) C(10) 1.509(9) yes
C(11) C(12) 1.371(8) yes
C(11) C(16) 1.398(8) yes
C(12) C(13) 1.386(8) yes
C(13) C(14) 1.366(10) yes
C(14) C(15) 1.370(9) yes
C(15) C(16) 1.387(8) yes
C(17) C(18) 1.406(8) yes
C(17) C(22) 1.390(8) yes
C(18) C(19) 1.381(8) yes
C(19) C(20) 1.385(9) yes
C(20) C(21) 1.380(9) yes
C(21) C(22) 1.401(8) yes
C(23) C(24) 1.383(8) yes
C(23) C(28) 1.377(8) yes
C(24) C(25) 1.403(9) yes
C(25) C(26) 1.38(1) yes
C(26) C(27) 1.37(1) yes
C(27) C(28) 1.403(9) yes
C(29) C(30) 1.397(8) yes
C(29) C(34) 1.389(7) yes
C(30) C(31) 1.384(8) yes
C(31) C(32) 1.372(9) yes
C(32) C(33) 1.382(9) yes
C(33) C(34) 1.385(8) yes
C(35) C(36) 1.403(7) yes
C(35) C(40) 1.386(7) yes
C(36) C(37) 1.391(8) yes
C(37) C(38) 1.373(9) yes
C(38) C(39) 1.390(8) yes
C(39) C(40) 1.391(8) yes
C(41) C(42) 1.394(8) yes
C(41) C(46) 1.379(9) yes
C(42) C(43) 1.392(9) yes
C(43) C(44) 1.365(10) yes
C(44) C(45) 1.37(1) yes
C(45) C(46) 1.389(9) yes
C(47) C(48) 1.406(8) yes
C(47) C(52) 1.408(8) yes
C(47) B 1.625(9) yes
C(48) C(49) 1.388(9) yes
C(49) C(50) 1.381(10) yes
C(49) C(71) 1.497(10) yes
C(50) C(51) 1.392(10) yes
C(51) C(52) 1.395(9) yes
C(51) C(72) 1.472(10) yes
C(53) C(54) 1.391(8) yes
C(53) C(58) 1.414(8) yes
C(53) B 1.625(8) yes
C(54) C(55) 1.388(8) yes
C(55) C(56) 1.381(9) yes
C(55) C(73) 1.485(9) yes
C(56) C(57) 1.377(9) yes
C(57) C(58) 1.387(8) yes
C(57) C(74) 1.517(9) yes
C(59) C(60) 1.404(8) yes
C(59) C(64) 1.394(9) yes
C(59) B 1.625(8) yes
C(60) C(61) 1.395(8) yes
C(61) C(62) 1.385(9) yes
C(61) C(75) 1.505(9) yes
C(62) C(63) 1.381(9) yes
C(63) C(64) 1.385(9) yes
C(63) C(76) 1.48(1) yes
C(65) C(66) 1.401(8) yes
C(65) C(70) 1.402(8) yes
C(65) B 1.651(8) yes
C(66) C(67) 1.402(8) yes
C(67) C(68) 1.377(9) yes
C(67) C(77) 1.481(9) yes
C(68) C(69) 1.393(9) yes
C(69) C(70) 1.396(8) yes
C(69) C(78) 1.477(9) yes
C(79) C(80) 1.45(2) yes
C(81) C(82) 1.43(1) yes
C(83) C(84) 1.50(1) yes
C(85) C(86) 1.45(1) yes

loop_
_geom_contact_atom_site_label_1
_geom_contact_atom_site_label_2
_geom_contact_distance
_geom_contact_site_symmetry_2
W Ru 2.8124(5) .
S(1) F(20) 3.416(4) 2_666
F(1) F(10) 3.178(7) 2_666
F(1) C(6) 3.200(10) .
F(1) F(12) 3.202(7) 2_666
F(1) F(11) 3.269(7) 2_666
F(1) C(74) 3.479(8) 2_666
F(2) F(5) 2.998(9) 2_566
F(2) C(6) 3.42(1) .
F(2) C(50) 3.460(9) 2_566
F(2) O(2) 3.479(10) .
F(2) C(82) 3.51(1) .
F(3) C(79) 3.12(1) 2_566
F(3) C(80) 3.16(1) 2_566
F(3) F(5) 3.36(1) 2_566
F(4) C(62) 3.114(9) 2_556
F(4) F(14) 3.26(1) 2_556
F(4) F(13) 3.432(9) 2_556
F(4) C(80) 3.44(2) .
F(4) C(61) 3.447(10) 2_556
F(4) C(75) 3.54(1) 2_556
F(6) F(14) 3.308(9) 2_556
F(6) C(61) 3.416(8) 2_556
F(6) C(62) 3.517(8) 2_556
F(7) F(12) 3.148(9) 2_656
F(7) C(82) 3.57(1) 1_545
F(7) C(57) 3.57(1) 2_656
F(8) C(53) 3.595(8) 2_656
F(9) F(14) 3.171(8) 2_556
F(10) F(17) 2.944(8) 2_656
F(10) C(4) 3.295(8) .
F(10) C(5) 3.394(9) .
F(10) C(3) 3.560(9) .
F(11) C(1) 3.316(8) .
F(11) C(5) 3.382(8) .
F(11) C(6) 3.413(10) .
F(11) C(10) 3.502(9) 2_666
F(11) F(11) 3.517(10) 2_666
F(11) C(10) 3.533(9) .
F(12) C(82) 3.30(1) 2_666
F(13) C(31) 3.479(8) 1_556
F(13) C(7) 3.483(10) 2_556
F(13) C(32) 3.493(8) 1_556
F(15) C(20) 3.529(8) 2_566
F(15) C(31) 3.562(8) 1_556
F(18) C(14) 3.593(9) 2_556
F(19) C(26) 3.579(9) 1_656
F(20) C(26) 3.221(8) 1_656
F(20) C(40) 3.398(7) 2_666
F(20) C(22) 3.399(7) 2_666
F(20) C(39) 3.448(8) 2_666
F(20) C(21) 3.500(8) 2_666
F(21) O(1) 3.397(9) 2_666
F(21) C(21) 3.448(8) 2_666
F(21) C(82) 3.55(1) 2_666
F(22) C(9) 3.53(1) 2_666
F(22) C(42) 3.555(8) 2_666
F(23) C(37) 3.455(9) 1_556
F(23) C(19) 3.57(1) 2_566
F(24) C(19) 3.59(1) 2_566
O(1) O(2) 2.580(7) .
O(1) C(79) 3.34(1) .
O(1) C(80) 3.48(1) .
O(1) C(81) 3.48(1) .
O(1) C(82) 3.50(1) .
O(3) C(36) 3.434(8) 1_556
O(3) C(37) 3.522(8) 1_556
C(6) C(49) 3.537(9) .
C(6) C(71) 3.596(10) .
C(12) C(80) 3.58(1) .
C(20) C(25) 3.599(8) 2_565
C(21) C(81) 3.60(1) .

loop_
_geom_torsion_atom_site_label_1
_geom_torsion_atom_site_label_2
_geom_torsion_atom_site_label_3
_geom_torsion_atom_site_label_4
_geom_torsion
_geom_torsion_publ_flag
W Ru P(1) C(11) -70.4(2) yes
W Ru P(1) C(17) 48.4(2) yes
W Ru P(1) C(23) 167.7(2) yes
W Ru P(2) C(29) 166.4(2) yes
W Ru P(2) C(35) -60.9(2) yes
W Ru P(2) C(41) 52.6(2) yes
W S(1) Ru S(2) -7.65(5) yes
W S(1) Ru P(1) 97.17(6) yes
W S(1) Ru P(2) -159.07(5) yes
W S(2) Ru S(1) 7.67(5) yes
W S(2) Ru P(1) -119.53(5) yes
W S(2) Ru P(2) 114.82(9) yes
W C(1) C(2) C(3) 63.8(4) yes
W C(1) C(2) C(7) -121.7(6) yes
W C(1) C(5) C(4) -65.2(4) yes
W C(1) C(5) C(10) 118.5(6) yes
W C(2) C(1) C(5) -63.0(4) yes
W C(2) C(1) C(6) 118.7(6) yes
W C(2) C(3) C(4) 65.4(4) yes
W C(2) C(3) C(8) -120.8(7) yes
W C(3) C(2) C(1) -64.8(4) yes
W C(3) C(2) C(7) 120.7(6) yes
W C(3) C(4) C(5) 63.6(4) yes
W C(3) C(4) C(9) -124.1(6) yes
W C(4) C(3) C(2) -65.5(4) yes
W C(4) C(3) C(8) 120.8(7) yes
W C(4) C(5) C(1) 66.4(4) yes
W C(4) C(5) C(10) -117.3(6) yes
W C(5) C(1) C(2) 63.2(4) yes
W C(5) C(1) C(6) -118.6(7) yes
W C(5) C(4) C(3) -63.8(4) yes
W C(5) C(4) C(9) 123.7(6) yes
Ru W C(1) C(2) -4.1(9) yes
Ru W C(1) C(5) 111.5(7) yes
Ru W C(1) C(6) -124.0(8) yes
Ru W C(2) C(1) 178.8(3) yes
Ru W C(2) C(3) 62.9(4) yes
Ru W C(2) C(7) -58.1(8) yes
Ru W C(3) C(2) -134.9(3) yes
Ru W C(3) C(4) 110.4(3) yes
Ru W C(3) C(8) -12.1(8) yes
Ru W C(4) C(3) -85.4(4) yes
Ru W C(4) C(5) 158.4(3) yes
Ru W C(4) C(9) 37.5(6) yes
Ru W C(5) C(1) -156.2(4) yes
Ru W C(5) C(4) -38.8(5) yes
Ru W C(5) C(10) 81.9(6) yes
Ru S(1) W S(2) 8.01(5) yes
Ru S(1) W O(1) -102.6(1) yes
Ru S(1) W C(1) 165.8(3) yes
Ru S(1) W C(2) 113.4(3) yes
Ru S(1) W C(3) 102.2(2) yes
Ru S(1) W C(4) 129.5(1) yes
Ru S(1) W C(5) 161.6(2) yes
Ru S(2) W S(1) -8.12(6) yes
Ru S(2) W O(1) 100.3(1) yes
Ru S(2) W C(1) -170.2(2) yes
Ru S(2) W C(2) -152.0(2) yes
Ru S(2) W C(3) -116.8(2) yes
Ru S(2) W C(4) -103.2(2) yes
Ru S(2) W C(5) -140.9(2) yes
Ru P(1) C(11) C(12) 129.0(5) yes
Ru P(1) C(11) C(16) -51.5(5) yes
Ru P(1) C(17) C(18) 170.7(4) yes
Ru P(1) C(17) C(22) -9.6(5) yes
Ru P(1) C(23) C(24) -71.4(5) yes
Ru P(1) C(23) C(28) 105.5(5) yes
Ru P(2) C(29) C(30) 157.1(4) yes
Ru P(2) C(29) C(34) -29.2(5) yes
Ru P(2) C(35) C(36) 151.8(4) yes
Ru P(2) C(35) C(40) -29.2(5) yes
Ru P(2) C(41) C(42) -76.3(5) yes
Ru P(2) C(41) C(46) 103.2(5) yes
S(1) W Ru S(2) 170.26(7) yes
S(1) W Ru P(1) -114.96(6) yes
S(1) W Ru P(2) 30.57(7) yes
S(1) W C(1) C(2) -123.1(3) yes
S(1) W C(1) C(5) -7.5(6) yes
S(1) W C(1) C(6) 117.0(6) yes
S(1) W C(2) C(1) 97.3(4) yes
S(1) W C(2) C(3) -18.6(5) yes
S(1) W C(2) C(7) -139.6(7) yes
S(1) W C(3) C(2) 168.1(3) yes
S(1) W C(3) C(4) 53.5(4) yes
S(1) W C(3) C(8) -69.1(7) yes
S(1) W C(4) C(3) -130.1(4) yes
S(1) W C(4) C(5) 113.7(3) yes
S(1) W C(4) C(9) -7.2(6) yes
S(1) W C(5) C(1) 174.5(4) yes
S(1) W C(5) C(4) -68.1(3) yes
S(1) W C(5) C(10) 52.6(5) yes
S(1) Ru W S(2) -170.26(7) yes
S(1) Ru W O(1) 93.0(1) yes
S(1) Ru W C(1) -128.1(6) yes
S(1) Ru W C(2) -131.3(2) yes
S(1) Ru W C(3) -98.1(2) yes
S(1) Ru W C(4) -60.8(2) yes
S(1) Ru W C(5) -36.8(3) yes
S(1) Ru P(1) C(11) -129.4(2) yes
S(1) Ru P(1) C(17) -10.5(2) yes
S(1) Ru P(1) C(23) 108.7(2) yes
S(1) Ru P(2) C(29) -170.4(2) yes
S(1) Ru P(2) C(35) -37.7(2) yes
S(1) Ru P(2) C(41) 75.8(2) yes
S(2) W Ru P(1) 74.78(6) yes
S(2) W Ru P(2) -139.69(7) yes
S(2) W C(1) C(2) 32.8(4) yes
S(2) W C(1) C(5) 148.3(4) yes
S(2) W C(1) C(6) -87.1(7) yes
S(2) W C(2) C(1) -151.3(3) yes
S(2) W C(2) C(3) 92.9(3) yes
S(2) W C(2) C(7) -28.1(8) yes
S(2) W C(3) C(2) -85.8(4) yes
S(2) W C(3) C(4) 159.5(3) yes
S(2) W C(3) C(8) 37.0(7) yes
S(2) W C(4) C(3) -24.2(4) yes
S(2) W C(4) C(5) -140.4(3) yes
S(2) W C(4) C(9) 98.6(6) yes
S(2) W C(5) C(1) -51.4(5) yes
S(2) W C(5) C(4) 65.9(4) yes
S(2) W C(5) C(10) -173.4(4) yes
S(2) Ru W O(1) -96.7(1) yes
S(2) Ru W C(1) 42.1(6) yes
S(2) Ru W C(2) 39.0(2) yes
S(2) Ru W C(3) 72.2(2) yes
S(2) Ru W C(4) 109.5(2) yes
S(2) Ru W C(5) 133.4(3) yes
S(2) Ru P(1) C(11) -21.9(2) yes
S(2) Ru P(1) C(17) 96.9(2) yes
S(2) Ru P(1) C(23) -143.8(2) yes
S(2) Ru P(2) C(29) 79.4(2) yes
S(2) Ru P(2) C(35) -147.9(2) yes
S(2) Ru P(2) C(41) -34.4(2) yes
P(1) Ru W O(1) -21.9(1) yes
P(1) Ru W C(1) 116.9(6) yes
P(1) Ru W C(2) 113.7(2) yes
P(1) Ru W C(3) 146.9(2) yes
P(1) Ru W C(4) -175.8(2) yes
P(1) Ru W C(5) -151.8(3) yes
P(1) Ru P(2) C(29) -44.8(2) yes
P(1) Ru P(2) C(35) 87.8(2) yes
P(1) Ru P(2) C(41) -158.7(2) yes
P(1) C(11) C(12) C(13) 179.8(5) yes
P(1) C(11) C(16) C(15) -179.6(5) yes
P(1) C(17) C(18) C(19) 175.6(4) yes
P(1) C(17) C(22) C(21) -175.1(4) yes
P(1) C(23) C(24) C(25) 175.4(4) yes
P(1) C(23) C(28) C(27) -174.9(5) yes
P(2) Ru W O(1) 123.6(1) yes
P(2) Ru W C(1) -97.6(6) yes
P(2) Ru W C(2) -100.7(2) yes
P(2) Ru W C(3) -67.5(2) yes
P(2) Ru W C(4) -30.2(2) yes
P(2) Ru W C(5) -6.3(3) yes
P(2) Ru P(1) C(11) 133.5(2) yes
P(2) Ru P(1) C(17) -107.6(2) yes
P(2) Ru P(1) C(23) 11.6(2) yes
P(2) C(29) C(30) C(31) 172.9(5) yes
P(2) C(29) C(34) C(33) -173.2(4) yes
P(2) C(35) C(36) C(37) 178.1(5) yes
P(2) C(35) C(40) C(39) -177.0(4) yes
P(2) C(41) C(42) C(43) 179.0(5) yes
P(2) C(41) C(46) C(45) -179.7(6) yes
F(1) C(71) C(49) C(48) 45.3(9) yes
F(1) C(71) C(49) C(50) -135.3(7) yes
F(2) C(71) C(49) C(48) 159.5(6) yes
F(2) C(71) C(49) C(50) -21.0(9) yes
F(3) C(71) C(49) C(48) -80(1) yes
F(3) C(71) C(49) C(50) 98(1) yes
F(4) C(72) C(51) C(50) 74.8(10) yes
F(4) C(72) C(51) C(52) -102.5(9) yes
F(5) C(72) C(51) C(50) -47(1) yes
F(5) C(72) C(51) C(52) 135.4(8) yes
F(6) C(72) C(51) C(50) -169.8(7) yes
F(6) C(72) C(51) C(52) 12(1) yes
F(7) C(73) C(55) C(54) -29.7(10) yes
F(7) C(73) C(55) C(56) 151.9(7) yes
F(8) C(73) C(55) C(54) -146.6(7) yes
F(8) C(73) C(55) C(56) 35.0(10) yes
F(9) C(73) C(55) C(54) 91.5(8) yes
F(9) C(73) C(55) C(56) -87.0(8) yes
F(10) C(74) C(57) C(56) 21.9(10) yes
F(10) C(74) C(57) C(58) -158.5(6) yes
F(11) C(74) C(57) C(56) 135.8(7) yes
F(11) C(74) C(57) C(58) -44.5(8) yes
F(12) C(74) C(57) C(56) -107.5(8) yes
F(12) C(74) C(57) C(58) 72.2(9) yes
F(13) C(75) C(61) C(60) -169.8(6) yes
F(13) C(75) C(61) C(62) 12.2(9) yes
F(14) C(75) C(61) C(60) 69.2(8) yes
F(14) C(75) C(61) C(62) -108.9(8) yes
F(15) C(75) C(61) C(60) -51.0(8) yes
F(15) C(75) C(61) C(62) 130.9(7) yes
F(16) C(76) C(63) C(62) 36(1) yes
F(16) C(76) C(63) C(64) -145.0(8) yes
F(17) C(76) C(63) C(62) 163.1(7) yes
F(17) C(76) C(63) C(64) -18(1) yes
F(18) C(76) C(63) C(62) -78.6(8) yes
F(18) C(76) C(63) C(64) 99.5(8) yes
F(19) C(77) C(67) C(66) -54.7(9) yes
F(19) C(77) C(67) C(68) 124.8(7) yes
F(20) C(77) C(67) C(66) -176.5(6) yes
F(20) C(77) C(67) C(68) 3.0(9) yes
F(21) C(77) C(67) C(66) 65.8(8) yes
F(21) C(77) C(67) C(68) -114.8(7) yes
F(22) C(78) C(69) C(68) 47(1) yes
F(22) C(78) C(69) C(70) -133.4(8) yes
F(23) C(78) C(69) C(68) -73.6(9) yes
F(23) C(78) C(69) C(70) 105.3(9) yes
F(24) C(78) C(69) C(68) 173.4(8) yes
F(24) C(78) C(69) C(70) -7(1) yes
O(1) W C(1) C(2) 136.6(4) yes
O(1) W C(1) C(5) -107.8(4) yes
O(1) W C(1) C(6) 16.8(7) yes
O(1) W C(2) C(1) -45.7(4) yes
O(1) W C(2) C(3) -161.5(3) yes
O(1) W C(2) C(7) 77.5(8) yes
O(1) W C(3) C(2) 28.3(5) yes
O(1) W C(3) C(4) -86.4(5) yes
O(1) W C(3) C(8) 151.1(7) yes
O(1) W C(4) C(3) 126.7(4) yes
O(1) W C(4) C(5) 10.5(4) yes
O(1) W C(4) C(9) -110.4(6) yes
O(1) W C(5) C(1) 71.0(4) yes
O(1) W C(5) C(4) -171.7(3) yes
O(1) W C(5) C(10) -51.0(5) yes
C(1) W C(2) C(3) -115.9(5) yes
C(1) W C(2) C(7) 123.2(9) yes
C(1) W C(3) C(2) 37.5(4) yes
C(1) W C(3) C(4) -77.2(4) yes
C(1) W C(3) C(8) 160.3(8) yes
C(1) W C(4) C(3) 80.4(4) yes
C(1) W C(4) C(5) -35.8(4) yes
C(1) W C(4) C(9) -156.8(7) yes
C(1) W C(5) C(4) 117.4(6) yes
C(1) W C(5) C(10) -121.9(7) yes
C(1) C(2) W C(3) 115.9(5) yes
C(1) C(2) W C(4) 78.1(4) yes
C(1) C(2) W C(5) 36.6(3) yes
C(1) C(2) C(3) C(4) 0.6(7) yes
C(1) C(2) C(3) C(8) 174.4(6) yes
C(1) C(5) W C(2) -38.3(4) yes
C(1) C(5) W C(3) -80.2(5) yes
C(1) C(5) W C(4) -117.4(6) yes
C(1) C(5) C(4) C(3) 2.5(6) yes
C(1) C(5) C(4) C(9) -169.9(5) yes
C(2) W C(1) C(5) 115.6(6) yes
C(2) W C(1) C(6) -119.9(8) yes
C(2) W C(3) C(4) -114.7(5) yes
C(2) W C(3) C(8) 122.8(9) yes
C(2) W C(4) C(3) 38.3(4) yes
C(2) W C(4) C(5) -77.9(4) yes
C(2) W C(4) C(9) 161.2(7) yes
C(2) W C(5) C(4) 79.1(4) yes
C(2) W C(5) C(10) -160.2(6) yes
C(2) C(1) W C(3) -37.5(4) yes
C(2) C(1) W C(4) -78.6(4) yes
C(2) C(1) W C(5) -115.6(6) yes
C(2) C(1) C(5) C(4) -2.1(6) yes
C(2) C(1) C(5) C(10) -178.4(6) yes
C(2) C(3) W C(4) 114.7(5) yes
C(2) C(3) W C(5) 77.5(4) yes
C(2) C(3) C(4) C(5) -1.9(6) yes
C(2) C(3) C(4) C(9) 170.5(6) yes
C(3) W C(1) C(5) 78.1(4) yes
C(3) W C(1) C(6) -157.3(8) yes
C(3) W C(2) C(7) -120.9(9) yes
C(3) W C(4) C(5) -116.2(5) yes
C(3) W C(4) C(9) 122.9(7) yes
C(3) W C(5) C(4) 37.1(3) yes
C(3) W C(5) C(10) 157.8(6) yes
C(3) C(2) W C(4) -37.8(3) yes
C(3) C(2) W C(5) -79.3(4) yes
C(3) C(2) C(1) C(5) 0.9(7) yes
C(3) C(2) C(1) C(6) -177.4(6) yes
C(3) C(4) W C(5) 116.2(5) yes
C(3) C(4) C(5) C(10) 178.8(5) yes
C(4) W C(1) C(5) 36.9(4) yes
C(4) W C(1) C(6) 161.5(8) yes
C(4) W C(2) C(7) -158.7(9) yes
C(4) W C(3) C(8) -122.5(9) yes
C(4) W C(5) C(10) 120.7(6) yes
C(4) C(3) W C(5) -37.2(3) yes
C(4) C(3) C(2) C(7) -173.9(6) yes
C(4) C(5) C(1) C(6) 176.1(6) yes
C(5) W C(1) C(6) 124.5(9) yes
C(5) W C(2) C(7) 159.7(9) yes
C(5) W C(3) C(8) -159.7(8) yes
C(5) W C(4) C(9) -120.9(7) yes
C(5) C(1) C(2) C(7) 175.3(6) yes
C(5) C(4) C(3) C(8) -175.6(6) yes
C(6) C(1) C(2) C(7) -3(1) yes
C(6) C(1) C(5) C(10) 0(1) yes
C(7) C(2) C(3) C(8) 0(1) yes
C(8) C(3) C(4) C(9) -3(1) yes
C(9) C(4) C(5) C(10) 6.3(9) yes
C(11) P(1) C(17) C(18) -65.2(5) yes
C(11) P(1) C(17) C(22) 114.5(4) yes
C(11) P(1) C(23) C(24) 162.1(4) yes
C(11) P(1) C(23) C(28) -21.1(5) yes
C(11) C(12) C(13) C(14) 0(1) yes
C(11) C(16) C(15) C(14) 0(1) yes
C(12) C(11) P(1) C(17) 2.9(6) yes
C(12) C(11) P(1) C(23) -100.2(5) yes
C(12) C(11) C(16) C(15) -0.2(9) yes
C(12) C(13) C(14) C(15) 0(1) yes
C(13) C(12) C(11) C(16) 0.4(9) yes
C(13) C(14) C(15) C(16) 0(1) yes
C(16) C(11) P(1) C(17) -177.7(5) yes
C(16) C(11) P(1) C(23) 79.3(5) yes
C(17) P(1) C(23) C(24) 56.1(5) yes
C(17) P(1) C(23) C(28) -127.1(5) yes
C(17) C(18) C(19) C(20) 2.3(9) yes
C(17) C(22) C(21) C(20) -3.4(8) yes
C(18) C(17) P(1) C(23) 40.9(5) yes
C(18) C(17) C(22) C(21) 4.5(8) yes
C(18) C(19) C(20) C(21) -1.1(9) yes
C(19) C(18) C(17) C(22) -4.1(8) yes
C(19) C(20) C(21) C(22) 1.6(9) yes
C(22) C(17) P(1) C(23) -139.4(4) yes
C(23) C(24) C(25) C(26) -0.5(9) yes
C(23) C(28) C(27) C(26) -0.2(10) yes
C(24) C(23) C(28) C(27) 2.0(9) yes
C(24) C(25) C(26) C(27) 2.4(9) yes
C(25) C(24) C(23) C(28) -1.6(8) yes
C(25) C(26) C(27) C(28) -2.0(10) yes
C(29) P(2) C(35) C(36) -68.6(5) yes
C(29) P(2) C(35) C(40) 110.4(5) yes
C(29) P(2) C(41) C(42) 156.7(5) yes
C(29) P(2) C(41) C(46) -23.9(6) yes
C(29) C(30) C(31) C(32) 0(1) yes
C(29) C(34) C(33) C(32) 1.2(9) yes
C(30) C(29) P(2) C(35) 18.1(5) yes
C(30) C(29) P(2) C(41) -87.4(5) yes
C(30) C(29) C(34) C(33) 0.9(8) yes
C(30) C(31) C(32) C(33) 2(1) yes
C(31) C(30) C(29) C(34) -1.1(9) yes
C(31) C(32) C(33) C(34) -3.0(10) yes
C(34) C(29) P(2) C(35) -168.1(4) yes
C(34) C(29) P(2) C(41) 86.4(5) yes
C(35) P(2) C(41) C(42) 49.4(5) yes
C(35) P(2) C(41) C(46) -131.1(5) yes
C(35) C(36) C(37) C(38) -1.5(9) yes
C(35) C(40) C(39) C(38) -0.6(9) yes
C(36) C(35) P(2) C(41) 36.7(5) yes
C(36) C(35) C(40) C(39) 1.9(8) yes
C(36) C(37) C(38) C(39) 2.9(10) yes
C(37) C(36) C(35) C(40) -0.9(8) yes
C(37) C(38) C(39) C(40) -1.9(10) yes
C(40) C(35) P(2) C(41) -144.3(4) yes
C(41) C(42) C(43) C(44) 0(1) yes
C(41) C(46) C(45) C(44) 1(1) yes
C(42) C(41) C(46) C(45) 0(1) yes
C(42) C(43) C(44) C(45) 0(1) yes
C(43) C(42) C(41) C(46) -0.5(9) yes
C(43) C(44) C(45) C(46) -1(1) yes
C(47) C(48) C(49) C(50) 1.4(9) yes
C(47) C(48) C(49) C(71) -179.2(5) yes
C(47) C(52) C(51) C(50) 2.6(10) yes
C(47) C(52) C(51) C(72) 179.9(6) yes
C(47) B C(53) C(54) -96.5(7) yes
C(47) B C(53) C(58) 76.1(6) yes
C(47) B C(59) C(60) -22.3(7) yes
C(47) B C(59) C(64) 164.4(5) yes
C(47) B C(65) C(66) -146.2(5) yes
C(47) B C(65) C(70) 41.2(7) yes
C(48) C(47) C(52) C(51) -1.7(9) yes
C(48) C(47) B C(53) -92.0(6) yes
C(48) C(47) B C(59) 145.2(5) yes
C(48) C(47) B C(65) 29.5(7) yes
C(48) C(49) C(50) C(51) -0.5(9) yes
C(49) C(48) C(47) C(52) -0.2(8) yes
C(49) C(48) C(47) B 172.1(5) yes
C(49) C(50) C(51) C(52) -1.4(9) yes
C(49) C(50) C(51) C(72) -178.7(6) yes
C(51) C(50) C(49) C(71) -179.9(6) yes
C(51) C(52) C(47) B -174.2(5) yes
C(52) C(47) B C(53) 79.9(6) yes
C(52) C(47) B C(59) -42.9(7) yes
C(52) C(47) B C(65) -158.7(5) yes
C(53) C(54) C(55) C(56) 0.0(10) yes
C(53) C(54) C(55) C(73) -178.4(6) yes
C(53) C(58) C(57) C(56) -0.1(10) yes
C(53) C(58) C(57) C(74) -179.8(6) yes
C(53) B C(59) C(60) -139.2(5) yes
C(53) B C(59) C(64) 47.5(7) yes
C(53) B C(65) C(66) -31.2(8) yes
C(53) B C(65) C(70) 156.2(5) yes
C(54) C(53) C(58) C(57) 0.3(9) yes
C(54) C(53) B C(59) 26.8(8) yes
C(54) C(53) B C(65) 143.7(6) yes
C(54) C(55) C(56) C(57) 0.2(9) yes
C(55) C(54) C(53) C(58) -0.2(9) yes
C(55) C(54) C(53) B 172.7(6) yes
C(55) C(56) C(57) C(58) -0.1(9) yes
C(55) C(56) C(57) C(74) 179.6(6) yes
C(57) C(56) C(55) C(73) 178.6(6) yes
C(57) C(58) C(53) B -173.0(6) yes
C(58) C(53) B C(59) -160.6(5) yes
C(58) C(53) B C(65) -43.7(7) yes
C(59) C(60) C(61) C(62) 0.7(9) yes
C(59) C(60) C(61) C(75) -177.3(5) yes
C(59) C(64) C(63) C(62) 0.3(10) yes
C(59) C(64) C(63) C(76) -177.7(6) yes
C(59) B C(65) C(66) 91.6(6) yes
C(59) B C(65) C(70) -81.1(6) yes
C(60) C(59) C(64) C(63) -0.3(9) yes
C(60) C(59) B C(65) 98.0(6) yes
C(60) C(61) C(62) C(63) -0.8(9) yes
C(61) C(60) C(59) C(64) -0.2(8) yes
C(61) C(60) C(59) B -173.9(5) yes
C(61) C(62) C(63) C(64) 0.3(9) yes
C(61) C(62) C(63) C(76) 178.3(6) yes
C(63) C(62) C(61) C(75) 177.2(6) yes
C(63) C(64) C(59) B 173.6(6) yes
C(64) C(59) B C(65) -75.3(6) yes
C(65) C(66) C(67) C(68) 0.9(9) yes
C(65) C(66) C(67) C(77) -179.6(6) yes
C(65) C(70) C(69) C(68) -1.8(9) yes
C(65) C(70) C(69) C(78) 179.3(6) yes
C(66) C(65) C(70) C(69) 1.9(8) yes
C(66) C(67) C(68) C(69) -0.7(8) yes
C(67) C(66) C(65) C(70) -1.4(8) yes
C(67) C(66) C(65) B -174.5(5) yes
C(67) C(68) C(69) C(70) 1.1(8) yes
C(67) C(68) C(69) C(78) -179.9(6) yes
C(69) C(68) C(67) C(77) 179.8(6) yes
C(69) C(70) C(65) B 175.0(5) yes
C(79) O(2) C(81) C(82) -174.7(8) yes
C(80) C(79) O(2) C(81) -167.9(8) yes
C(83) O(3) C(85) C(86) -176.2(8) yes
C(84) C(83) O(3) C(85) 178.6(7) yes
C(84) C(83) O(3) C(85) 178.6(7) yes
